data_4067257
loop_
_publ_author_name
'Hayes, Cassandra E.'
'Leznoff, Daniel B.'

_publ_section_title
;
 Diamido-Ether Uranium(IV) Alkyl Complexes as Single-Component Ethylene
 Polymerization Catalysts
;
_journal_issue 4
_journal_name_full Organometallics
_journal_page_first 767
_journal_paper_doi 10.1021/om900546p
_journal_volume 29
_journal_year 2010
_chemical_formula_moiety 'C20 H50 Al2 Cl4 N2 O1 Si2 U1'
_chemical_formula_sum 'C20 H50 Al2 Cl4 N2 O Si2 U'
_chemical_formula_weight 824.62
_chemical_name_systematic ?
_space_group_IT_number 15
_symmetry_cell_setting monoclinic
_symmetry_space_group_name_Hall '-C 2yc'
_symmetry_space_group_name_H-M 'C 1 2/c 1'
_atom_sites_solution_hydrogens geom
_atom_sites_solution_primary direct
_atom_sites_solution_secondary difmap
_cell_angle_alpha 90
_cell_angle_beta 115.757(2)
_cell_angle_gamma 90
_cell_formula_units_Z 4
_cell_length_a 21.767(5)
_cell_length_b 9.263(2)
_cell_length_c 20.422(4)
_cell_measurement_reflns_used 7612
_cell_measurement_temperature 296(2)
_cell_measurement_theta_max 23.26
_cell_measurement_theta_min 2.21
_cell_volume 3708.5(14)
_computing_cell_refinement 'Bruker SMART APEX II'
_computing_data_collection 'Bruker SMART APEX II'
_computing_data_reduction 'Bruker SMART APEX II'
_computing_molecular_graphics
;
ORTEP 3 
;
_computing_publication_material
;
CRYSTALS (Betteridge et al., 2003) 
;
_computing_structure_refinement
;
CRYSTALS (Betteridge et al., 2003) 
;
_computing_structure_solution
; 
 SIR92 (Altomare et al, 1994) 
;
_diffrn_ambient_temperature 293
_diffrn_measured_fraction_theta_full 0.996
_diffrn_measured_fraction_theta_max 0.931
_diffrn_measurement_device 'Bruker SMART'
_diffrn_measurement_device_type CCD
_diffrn_measurement_method \w
_diffrn_radiation_monochromator graphite
_diffrn_radiation_type 'Mo K\a'
_diffrn_radiation_wavelength 0.71073
_diffrn_reflns_av_R_equivalents 0.059
_diffrn_reflns_limit_h_max 27
_diffrn_reflns_limit_h_min -28
_diffrn_reflns_limit_k_max 12
_diffrn_reflns_limit_k_min -12
_diffrn_reflns_limit_l_max 27
_diffrn_reflns_limit_l_min -27
_diffrn_reflns_number 21450
_diffrn_reflns_theta_full 26.732
_diffrn_reflns_theta_max 28.438
_diffrn_reflns_theta_min 2.078
_exptl_absorpt_coefficient_mu 4.791
_exptl_absorpt_correction_T_max 0.7457
_exptl_absorpt_correction_T_min 0.3952
_exptl_absorpt_correction_type multi-scan
_exptl_crystal_colour green
_exptl_crystal_density_diffrn 1.477
_exptl_crystal_description 'rectangular plate'
_exptl_crystal_F_000 1624.000
_exptl_crystal_size_max 0.50
_exptl_crystal_size_mid 0.40
_exptl_crystal_size_min 0.05
_refine_diff_density_max 1.50
_refine_diff_density_min -0.90
_refine_ls_extinction_method None
_refine_ls_goodness_of_fit_ref 1.0314
_refine_ls_hydrogen_treatment constr
_refine_ls_matrix_type full
_refine_ls_number_parameters 148
_refine_ls_number_reflns 2535
_refine_ls_number_restraints 112
_refine_ls_R_factor_all 0.0911
_refine_ls_R_factor_gt 0.0481
_refine_ls_shift/su_max 0.014784
_refine_ls_structure_factor_coef F
_refine_ls_weighting_details
;
 Method= Modified Sheldrick 
 w=1/[\s^2^(F^2^) + ( 0.04P)^2^] 
 ,where P=(max(Fo^2^,0) + 2Fc^2^)/3 
;
_refine_ls_weighting_scheme calc
_refine_ls_wR_factor_all 0.0939
_refine_ls_wR_factor_gt 0.0575
_refine_ls_wR_factor_ref 0.0542
_reflns_limit_h_max 25
_reflns_limit_h_min -28
_reflns_limit_k_max 12
_reflns_limit_k_min 0
_reflns_limit_l_max 27
_reflns_limit_l_min 0
_reflns_number_gt 2704
_reflns_number_total 4354
_reflns_threshold_expression I>2.0\s(I)
_oxford_diffrn_Wilson_B_factor 4.40
_oxford_diffrn_Wilson_scale 1416.38
_oxford_refine_ls_r_factor_ref 0.0431
_oxford_refine_ls_scale 0.04876(12)
_oxford_reflns_number_all 4354
_oxford_reflns_threshold_expression_ref I>2.5\s(I)
_cod_data_source_file om900546p_si_002.cif
_cod_data_source_block '[tBuNON]U[(u-Cl2)Al(Et2)]2'
_cod_depositor_comments
;
The following automatic conversions were performed:

'_symmetry_cell_setting' value 'Monoclinic' changed to 'monoclinic'
according to /home/saulius/struct/CIF-dictionaries/cif_core.dic
dictionary named 'cif_core.dic' version 2.4.1 from 2010-06-29.

Automatic conversion script
Id: cif_fix_values 1715 2011-07-08 13:25:40Z adriana 
;
_cod_original_cell_volume 3708.8(14)
_cod_original_sg_symbol_H-M 'C 1 2/c 1 '
_cod_original_formula_sum 'C20 H50 Al2 Cl4 N2 O1 Si2 U1'
_cod_database_code 4067257

loop_
_symmetry_equiv_pos_as_xyz
x,y,z
-x,-y,-z
x+1/2,y+1/2,z
-x+1/2,-y+1/2,-z
-x,y,-z+1/2
x,-y,z+1/2
-x+1/2,y+1/2,-z+1/2
x+1/2,-y+1/2,z+1/2

loop_
_atom_site_label
_atom_site_type_symbol
_atom_site_fract_x
_atom_site_fract_y
_atom_site_fract_z
_atom_site_U_iso_or_equiv
_atom_site_occupancy
_atom_site_adp_type
_atom_site_refinement_flags_posn
_atom_site_refinement_flags_adp
_atom_site_refinement_flags_occupancy
_atom_site_disorder_group
U1 U 0.5000 0.16046(4) 0.7500 0.0632 1.0000 Uani DS T . .
Al11 Al 0.6391(4) 0.3305(10) 0.7018(4) 0.1132 0.554(11) Uani D . P 1
Al12 Al 0.3452(5) 0.2814(12) 0.7909(6) 0.1132 0.446(11) Uani D . P 2
Cl11 Cl 0.5523(5) 0.4229(6) 0.7196(5) 0.1075 0.554(11) Uani D . P 1
Cl12 Cl 0.4207(6) 0.4090(8) 0.7674(7) 0.1075 0.446(11) Uani D . P 2
Cl21 Cl 0.6119(4) 0.1029(9) 0.7142(5) 0.0961 0.554(11) Uani D . P 1
Cl22 Cl 0.3833(5) 0.0692(10) 0.7711(7) 0.0961 0.446(11) Uani D . P 2
Si1 Si 0.55010(15) -0.1242(3) 0.83828(13) 0.0779 1.0000 Uani . . . .
O1 O 0.5000 -0.1025(8) 0.7500 0.0710 1.0000 Uani S T . .
N1 N 0.5613(3) 0.0600(7) 0.8546(3) 0.0660 1.0000 Uani . . . .
C10 C 0.6266(7) -0.2293(16) 0.8487(7) 0.1415 1.0000 Uani . . . .
C11 C 0.5006(8) -0.2181(14) 0.8795(6) 0.1344 1.0000 Uani . . . .
C12 C 0.6747(6) 0.0662(18) 0.9608(7) 0.1577 1.0000 Uani . . . .
C13 C 0.5705(7) 0.1076(19) 0.9767(6) 0.1560 1.0000 Uani . . . .
C14 C 0.6082(10) 0.2897(17) 0.9122(8) 0.1780 1.0000 Uani . . . .
C15 C 0.6030(5) 0.1305(11) 0.9256(5) 0.0835 1.0000 Uani . . . .
C21 C 0.6199(10) 0.3622(19) 0.5986(7) 0.175(7) 0.554(11) Uiso D . P 1
C22 C 0.3670(13) 0.2971(19) 0.8950(8) 0.175(7) 0.446(11) Uiso D . P 2
C31 C 0.7255(5) 0.3829(18) 0.7857(9) 0.175(7) 0.554(11) Uiso D . P 1
C32 C 0.2528(5) 0.316(2) 0.7104(12) 0.175(7) 0.446(11) Uiso D . P 2
C41 C 0.6811(13) 0.361(4) 0.5837(13) 0.235(10) 0.554(11) Uiso D . P 1
C42 C 0.375(3) 0.447(3) 0.9246(13) 0.235(10) 0.446(11) Uiso D . P 2
C51 C 0.7784(10) 0.267(3) 0.8140(17) 0.235(10) 0.554(11) Uiso D . P 1
C52 C 0.2491(14) 0.444(4) 0.6645(17) 0.235(10) 0.446(11) Uiso D . P 2
H101 H 0.6579 -0.2370 0.8993 0.175(18) 1.0000 Uiso R . . .
H103 H 0.6487 -0.1813 0.8230 0.175(18) 1.0000 Uiso R . . .
H102 H 0.6124 -0.3241 0.8288 0.175(18) 1.0000 Uiso R . . .
H111 H 0.5289 -0.2303 0.9304 0.175(18) 1.0000 Uiso R . . .
H113 H 0.4876 -0.3110 0.8570 0.175(18) 1.0000 Uiso R . . .
H112 H 0.4605 -0.1638 0.8721 0.175(18) 1.0000 Uiso R . . .
H121 H 0.7025 0.1205 1.0038 0.187(18) 1.0000 Uiso R . . .
H122 H 0.6731 -0.0329 0.9740 0.187(18) 1.0000 Uiso R . . .
H123 H 0.6934 0.0727 0.9260 0.187(18) 1.0000 Uiso R . . .
H132 H 0.5951 0.1636 1.0202 0.214(18) 1.0000 Uiso R . . .
H131 H 0.5729 0.0070 0.9894 0.214(18) 1.0000 Uiso R . . .
H133 H 0.5238 0.1385 0.9530 0.214(18) 1.0000 Uiso R . . .
H142 H 0.6362 0.3351 0.9580 0.215(18) 1.0000 Uiso R . . .
H141 H 0.6281 0.3022 0.8789 0.215(18) 1.0000 Uiso R . . .
H143 H 0.5633 0.3304 0.8922 0.215(18) 1.0000 Uiso R . . .
H211 H 0.5978 0.4584 0.5826 0.20(3) 0.513(11) Uiso R . P 1
H212 H 0.5873 0.2917 0.5691 0.20(3) 0.513(11) Uiso R . P 1
H411 H 0.6645 0.3766 0.5311 0.25(3) 0.513(11) Uiso R . P 1
H412 H 0.7096 0.4353 0.6095 0.25(3) 0.513(11) Uiso R . P 1
H413 H 0.6996 0.2665 0.5965 0.25(3) 0.5077 Uiso . . . 1
H221 H 0.4101 0.2414 0.9252 0.20(3) 0.487(11) Uiso R . P 2
H222 H 0.3330 0.2638 0.9073 0.20(3) 0.487(11) Uiso R . P 2
H421 H 0.4013 0.4446 0.9813 0.25(3) 0.487(11) Uiso R . P 2
H422 H 0.4276 0.4830 0.9231 0.25(3) 0.487(11) Uiso R . P 2
H423 H 0.3471 0.5072 0.9038 0.25(3) 0.4923 Uiso . . . 2
H311 H 0.7452 0.4696 0.7763 0.20(3) 0.513(11) Uiso R . P 1
H312 H 0.7139 0.4138 0.8278 0.20(3) 0.513(11) Uiso R . P 1
H511 H 0.8165 0.3085 0.8587 0.25(3) 0.513(11) Uiso R . P 1
H512 H 0.7899 0.2477 0.7795 0.25(3) 0.513(11) Uiso R . P 1
H513 H 0.7586 0.1920 0.8303 0.25(3) 0.5077 Uiso . . . 1
H321 H 0.2216 0.3391 0.7309 0.20(3) 0.487(11) Uiso R . P 2
H322 H 0.2387 0.2338 0.6811 0.20(3) 0.487(11) Uiso R . P 2
H521 H 0.2054 0.4512 0.6253 0.25(3) 0.487(11) Uiso R . P 2
H522 H 0.2644 0.5255 0.6920 0.25(3) 0.487(11) Uiso R . P 2
H523 H 0.2824 0.4218 0.6426 0.2514 0.4923 Uiso . . . 2

loop_
_atom_site_aniso_label
_atom_site_aniso_U_11
_atom_site_aniso_U_22
_atom_site_aniso_U_33
_atom_site_aniso_U_23
_atom_site_aniso_U_13
_atom_site_aniso_U_12
U1 0.0724(3) 0.0538(2) 0.0670(3) 0.0000 0.0337(2) 0.0000
Al11 0.094(3) 0.127(5) 0.119(3) 0.036(3) 0.046(3) -0.037(3)
Al12 0.094(3) 0.127(5) 0.119(3) -0.029(3) 0.046(3) 0.011(3)
Cl11 0.090(5) 0.0808(17) 0.139(4) 0.028(3) 0.038(4) -0.0234(19)
Cl12 0.090(5) 0.0808(17) 0.139(4) -0.016(3) 0.038(4) 0.0110(19)
Cl21 0.0908(19) 0.101(3) 0.118(4) 0.015(2) 0.065(2) -0.007(2)
Cl22 0.0908(19) 0.101(3) 0.118(4) -0.024(2) 0.065(2) -0.012(2)
Si1 0.0973(18) 0.0638(15) 0.0625(13) 0.0045(10) 0.0254(13) 0.0045(12)
O1 0.087(5) 0.060(4) 0.057(4) 0.0000 0.023(4) 0.0000
N1 0.064(4) 0.071(4) 0.061(4) -0.009(3) 0.025(3) -0.010(3)
C10 0.148(11) 0.117(10) 0.121(9) -0.005(8) 0.023(8) 0.062(9)
C11 0.203(14) 0.102(8) 0.086(7) 0.010(6) 0.052(8) -0.046(9)
C12 0.088(8) 0.208(16) 0.126(10) -0.064(11) -0.001(7) 0.009(10)
C13 0.150(12) 0.244(16) 0.087(8) -0.068(9) 0.064(8) -0.063(12)
C14 0.25(2) 0.131(12) 0.105(9) -0.048(9) 0.034(11) -0.068(13)
C15 0.086(6) 0.098(8) 0.065(5) -0.016(4) 0.031(5) -0.020(5)

loop_
_atom_type_symbol
_atom_type_scat_dispersion_real
_atom_type_scat_dispersion_imag
_atom_type_scat_Cromer_Mann_a1
_atom_type_scat_Cromer_Mann_b1
_atom_type_scat_Cromer_Mann_a2
_atom_type_scat_Cromer_Mann_b2
_atom_type_scat_Cromer_Mann_a3
_atom_type_scat_Cromer_Mann_b3
_atom_type_scat_Cromer_Mann_a4
_atom_type_scat_Cromer_Mann_b4
_atom_type_scat_Cromer_Mann_c
_atom_type_scat_source
C 0.0033 0.0016 2.3100 20.8439 1.0200 10.2075 1.5886 0.5687 0.8650 51.6512 0.2156 'International Tables Vol C 4.2.6.8 and 6.1.1.4'
H 0.0000 0.0000 0.4930 10.5109 0.3229 26.1257 0.1402 3.1424 0.0408 57.7998 0.0030 'International Tables Vol C 4.2.6.8 and 6.1.1.4'
N 0.0061 0.0033 12.2126 0.0057 3.1322 9.8933 2.0125 28.9975 1.1663 0.5826 -11.5290 'International Tables Vol C 4.2.6.8 and 6.1.1.4'
O 0.0106 0.0060 3.0485 13.2771 2.2868 5.7011 1.5463 0.3239 0.8670 32.9089 0.2508 'International Tables Vol C 4.2.6.8 and 6.1.1.4'
Al 0.0645 0.0514 6.4202 3.0387 1.9002 0.7426 1.5936 31.5472 1.9646 85.0886 1.1151 'International Tables Vol C 4.2.6.8 and 6.1.1.4'
Si 0.0817 0.0704 6.2915 2.4386 3.0353 32.3337 1.9891 0.6785 1.5410 81.6937 1.1407 'International Tables Vol C 4.2.6.8 and 6.1.1.4'
Cl 0.1484 0.1585 11.4604 0.0104 7.1964 1.1662 6.2556 18.5194 1.6455 47.7784 -9.5574 'International Tables Vol C 4.2.6.8 and 6.1.1.4'
U -9.6767 9.6646 36.0228 0.5293 23.4128 3.3253 14.9491 16.0927 4.1880 100.6130 13.3966 'International Tables Vol C 4.2.6.8 and 6.1.1.4'

loop_
_geom_angle_atom_site_label_1
_geom_angle_site_symmetry_1
_geom_angle_atom_site_label_2
_geom_angle_atom_site_label_3
_geom_angle_site_symmetry_3
_geom_angle
_geom_angle_publ_flag
Cl11 5_656 U1 Cl21 5_656 69.07(16) yes
Cl11 5_656 U1 N1 5_656 116.4(2) yes
Cl21 5_656 U1 N1 5_656 86.8(2) yes
Cl11 5_656 U1 Cl11 . 63.9(3) yes
Cl21 5_656 U1 Cl11 . 132.2(3) yes
N1 5_656 U1 Cl11 . 106.4(2) yes
Cl11 5_656 U1 Cl21 . 132.2(3) yes
Cl21 5_656 U1 Cl21 . 158.7(3) yes
N1 5_656 U1 Cl21 . 84.1(3) yes
Cl11 . U1 Cl21 . 69.07(16) yes
Cl11 5_656 U1 O1 . 148.07(17) yes
Cl21 5_656 U1 O1 . 79.33(16) yes
N1 5_656 U1 O1 . 64.67(16) yes
Cl11 . U1 O1 . 148.07(17) yes
Cl21 . U1 O1 . 79.33(16) yes
Cl11 5_656 U1 N1 . 106.4(2) yes
Cl21 5_656 U1 N1 . 84.1(3) yes
N1 5_656 U1 N1 . 129.3(3) yes
Cl11 . U1 N1 . 116.4(2) yes
Cl21 . U1 N1 . 86.8(2) yes
O1 . U1 N1 . 64.67(16) yes
Cl11 . Al11 Cl21 . 93.4(3) yes
Cl11 . Al11 C21 . 108.2(5) yes
Cl21 . Al11 C21 . 108.4(5) yes
Cl11 . Al11 C31 . 108.5(5) yes
Cl21 . Al11 C31 . 109.5(5) yes
C21 . Al11 C31 . 124.5(5) yes
Cl12 . Al12 Cl22 . 93.5(4) yes
Cl12 . Al12 C22 . 109.7(5) yes
Cl22 . Al12 C22 . 109.0(5) yes
Cl12 . Al12 C32 . 108.0(5) yes
Cl22 . Al12 C32 . 108.3(5) yes
C22 . Al12 C32 . 124.1(6) yes
U1 . Cl11 Al11 . 98.8(2) yes
U1 . Cl12 Al12 . 97.7(3) yes
U1 . Cl21 Al11 . 98.6(3) yes
U1 . Cl22 Al12 . 100.9(4) yes
O1 . Si1 N1 . 93.5(4) yes
O1 . Si1 C10 . 108.6(4) yes
N1 . Si1 C10 . 116.7(6) yes
O1 . Si1 C11 . 108.2(4) yes
N1 . Si1 C11 . 115.9(5) yes
C10 . Si1 C11 . 111.8(7) yes
U1 . O1 Si1 . 96.9(3) yes
U1 . O1 Si1 5_656 96.9(3) yes
Si1 . O1 Si1 5_656 166.1(6) yes
U1 . N1 Si1 . 104.9(3) yes
U1 . N1 C15 . 128.6(6) yes
Si1 . N1 C15 . 126.6(6) yes
Si1 . C10 H101 . 110.0 no
Si1 . C10 H103 . 109.3 no
H101 . C10 H103 . 109.3 no
Si1 . C10 H102 . 108.9 no
H101 . C10 H102 . 109.6 no
H103 . C10 H102 . 109.7 no
Si1 . C11 H111 . 108.8 no
Si1 . C11 H113 . 108.3 no
H111 . C11 H113 . 109.4 no
Si1 . C11 H112 . 110.5 no
H111 . C11 H112 . 110.2 no
H113 . C11 H112 . 109.6 no
C15 . C12 H121 . 109.6 no
C15 . C12 H122 . 110.5 no
H121 . C12 H122 . 109.2 no
C15 . C12 H123 . 107.6 no
H121 . C12 H123 . 109.8 no
H122 . C12 H123 . 110.1 no
C15 . C13 H132 . 108.6 no
C15 . C13 H131 . 109.6 no
H132 . C13 H131 . 109.2 no
C15 . C13 H133 . 108.7 no
H132 . C13 H133 . 110.4 no
H131 . C13 H133 . 110.3 no
C15 . C14 H142 . 108.4 no
C15 . C14 H141 . 109.8 no
H142 . C14 H141 . 110.1 no
C15 . C14 H143 . 108.6 no
H142 . C14 H143 . 109.9 no
H141 . C14 H143 . 110.0 no
C12 . C15 C14 . 108.9(11) yes
C12 . C15 C13 . 108.0(11) yes
C14 . C15 C13 . 110.9(11) yes
C12 . C15 N1 . 110.7(8) yes
C14 . C15 N1 . 108.3(8) yes
C13 . C15 N1 . 110.0(8) yes
Al11 . C21 C41 . 114.9(9) yes
Al11 . C21 H211 . 109.3 no
C41 . C21 H211 . 106.6 no
Al11 . C21 H212 . 108.9 no
C41 . C21 H212 . 110.4 no
H211 . C21 H212 . 106.4 no
Al12 . C22 C42 . 116.0(9) yes
Al12 . C22 H221 . 110.1 no
C42 . C22 H221 . 108.5 no
Al12 . C22 H222 . 114.8 no
C42 . C22 H222 . 99.2 no
H221 . C22 H222 . 107.5 no
Al11 . C31 C51 . 116.2(9) yes
Al11 . C31 H311 . 111.6 no
C51 . C31 H311 . 109.9 no
Al11 . C31 H312 . 107.6 no
C51 . C31 H312 . 107.6 no
H311 . C31 H312 . 102.9 no
Al12 . C32 C52 . 114.0(8) yes
Al12 . C32 H321 . 109.1 no
C52 . C32 H321 . 104.1 no
Al12 . C32 H322 . 109.1 no
C52 . C32 H322 . 109.5 no
H321 . C32 H322 . 111.0 no
C21 . C41 H411 . 106.6 no
C21 . C41 H412 . 108.4 no
H411 . C41 H412 . 110.4 no
C21 . C41 H413 . 105.1 no
H411 . C41 H413 . 110.3 no
H412 . C41 H413 . 115.5 no
C22 . C42 H421 . 110.0 no
C22 . C42 H422 . 100.8 no
H421 . C42 H422 . 87.4 no
C22 . C42 H423 . 120.9 no
H421 . C42 H423 . 122.1 no
H422 . C42 H423 . 107.1 no
C31 . C51 H511 . 105.6 no
C31 . C51 H512 . 106.3 no
H511 . C51 H512 . 113.8 no
C31 . C51 H513 . 105.7 no
H511 . C51 H513 . 106.4 no
H512 . C51 H513 . 118.1 no
C32 . C52 H521 . 110.2 no
C32 . C52 H522 . 111.3 no
H521 . C52 H522 . 115.4 no
C32 . C52 H523 . 104.9 no
H521 . C52 H523 . 106.8 no
H522 . C52 H523 . 107.4 no

loop_
_geom_bond_atom_site_label_1
_geom_bond_atom_site_label_2
_geom_bond_site_symmetry_2
_geom_bond_distance
_geom_bond_publ_flag
U1 Cl11 5_656 2.865(6) yes
U1 Cl21 5_656 2.881(7) yes
U1 N1 5_656 2.176(6) yes
U1 Cl11 . 2.865(6) yes
U1 Cl21 . 2.881(7) yes
U1 O1 . 2.436(8) yes
U1 N1 . 2.176(6) yes
Al11 Cl11 . 2.243(7) yes
Al11 Cl21 . 2.234(7) yes
Al11 C21 . 1.984(8) yes
Al11 C31 . 1.978(8) yes
Al12 Cl12 . 2.240(8) yes
Al12 Cl22 . 2.238(8) yes
Al12 C22 . 1.973(8) yes
Al12 C32 . 1.994(8) yes
Si1 O1 . 1.665(3) yes
Si1 N1 . 1.735(7) yes
Si1 C10 . 1.859(12) yes
Si1 C11 . 1.848(12) yes
N1 C15 . 1.485(10) yes
C10 H101 . 0.961 no
C10 H103 . 0.962 no
C10 H102 . 0.960 no
C11 H111 . 0.957 no
C11 H113 . 0.958 no
C11 H112 . 0.960 no
C12 C15 . 1.527(15) yes
C12 H121 . 0.963 no
C12 H122 . 0.961 no
C12 H123 . 0.963 no
C13 C15 . 1.510(15) yes
C13 H132 . 0.965 no
C13 H131 . 0.962 no
C13 H133 . 0.960 no
C14 C15 . 1.513(17) yes
C14 H142 . 0.963 no
C14 H141 . 0.959 no
C14 H143 . 0.957 no
C21 C41 . 1.491(10) yes
C21 H211 . 0.997 no
C21 H212 . 0.960 no
C22 C42 . 1.491(10) yes
C22 H221 . 1.012 no
C22 H222 . 0.930 no
C31 C51 . 1.494(10) yes
C31 H311 . 0.967 no
C31 H312 . 1.036 no
C32 C52 . 1.492(10) yes
C32 H321 . 0.964 no
C32 H322 . 0.937 no
C41 H411 . 0.985 no
C41 H412 . 0.924 no
C41 H413 . 0.951 no
C42 H421 . 1.046 no
C42 H422 . 1.215 no
C42 H423 . 0.795 no
C51 H511 . 1.005 no
C51 H512 . 0.863 no
C51 H513 . 0.951 no
C52 H521 . 0.943 no
C52 H522 . 0.911 no
C52 H523 . 1.024 no
